data_4033837
loop_
_publ_author_name
'Venkateswarlu, Samala'
'Prakoso, Suhendro Purbo'
'Kumar, Sushil'
'Kuo, Ming-Yu'
'Tao, Yu-Tai'

_publ_section_title
;
 Benzophenanthrothiophenes: Syntheses, Crystal Structures, and Properties.
;
_journal_issue 17
_journal_name_full 'The Journal of organic chemistry'
_journal_page_first 10990
_journal_page_last 10998
_journal_paper_doi 10.1021/acs.joc.9b01581
_journal_volume 84
_journal_year 2019
_chemical_formula_moiety 'C36 H16 F4 S'
_chemical_formula_sum 'C36 H16 F4 S'
_chemical_formula_weight 556.55
_space_group_IT_number 2
_space_group_name_Hall '-P 1'
_space_group_name_H-M_alt 'P -1'
_symmetry_cell_setting triclinic
_symmetry_space_group_name_H-M 'P -1'
_atom_sites_solution_hydrogens geom
_atom_sites_solution_primary direct
_atom_sites_solution_secondary difmap
_audit_creation_method SHELXL-97
_cell_angle_alpha 94.717(3)
_cell_angle_beta 97.068(3)
_cell_angle_gamma 98.978(2)
_cell_formula_units_Z 2
_cell_length_a 7.9822(7)
_cell_length_b 11.8140(9)
_cell_length_c 13.1933(15)
_cell_measurement_reflns_used 6265
_cell_measurement_temperature 200(2)
_cell_measurement_theta_max 24.706
_cell_measurement_theta_min 2.228
_cell_volume 1213.0(2)
_computing_molecular_graphics 'Ortep-3 for Windows (Farrugia, 1997)'
_computing_publication_material 'WinGX publication routines (Farrugia, 2005)'
_computing_structure_refinement 'SHELXL-2014/7 (Sheldrick, 2014)'
_computing_structure_solution 'SHELXL-2014/7 (Sheldrick, 2014)'
_diffrn_ambient_temperature 200(2)
_diffrn_measured_fraction_theta_full 0.995
_diffrn_measured_fraction_theta_max 0.995
_diffrn_measurement_device_type 'D8 Venture'
_diffrn_radiation_monochromator graphite
_diffrn_radiation_source 'fine-focus sealed tube'
_diffrn_radiation_type MoK\a
_diffrn_radiation_wavelength 0.71073
_diffrn_reflns_av_R_equivalents 0.0825
_diffrn_reflns_av_sigmaI/netI 0.0532
_diffrn_reflns_limit_h_max 9
_diffrn_reflns_limit_h_min -9
_diffrn_reflns_limit_k_max 14
_diffrn_reflns_limit_k_min -14
_diffrn_reflns_limit_l_max 15
_diffrn_reflns_limit_l_min -15
_diffrn_reflns_number 25052
_diffrn_reflns_theta_full 25.05
_diffrn_reflns_theta_max 25.05
_diffrn_reflns_theta_min 2.23
_exptl_absorpt_coefficient_mu 0.192
_exptl_absorpt_correction_T_max 0.9962
_exptl_absorpt_correction_T_min 0.8634
_exptl_absorpt_correction_type multi-scan
_exptl_absorpt_process_details SADABS
_exptl_crystal_colour colorless
_exptl_crystal_density_diffrn 1.524
_exptl_crystal_density_method 'not measured'
_exptl_crystal_description prism
_exptl_crystal_F_000 568
_exptl_crystal_size_max 0.79
_exptl_crystal_size_mid 0.09
_exptl_crystal_size_min 0.02
_refine_diff_density_max 0.986
_refine_diff_density_min -0.271
_refine_diff_density_rms 0.055
_refine_ls_extinction_method none
_refine_ls_goodness_of_fit_ref 1.017
_refine_ls_hydrogen_treatment constr
_refine_ls_matrix_type full
_refine_ls_number_parameters 370
_refine_ls_number_reflns 4279
_refine_ls_number_restraints 0
_refine_ls_restrained_S_all 1.017
_refine_ls_R_factor_all 0.0745
_refine_ls_R_factor_gt 0.0494
_refine_ls_shift/su_max 0.000
_refine_ls_shift/su_mean 0.000
_refine_ls_structure_factor_coef Fsqd
_refine_ls_weighting_details 'calc w=1/[\s^2^(Fo^2^)+(0.0683P)^2^+1.0249P] where P=(Fo^2^+2Fc^2^)/3'
_refine_ls_weighting_scheme calc
_refine_ls_wR_factor_gt 0.1231
_refine_ls_wR_factor_ref 0.1474
_reflns_number_gt 3251
_reflns_number_total 4279
_reflns_threshold_expression >2sigma(I)
_cod_data_source_file jo9b01581_si_006.cif
_cod_data_source_block d20562a
_cod_database_code 4033837

loop_
_symmetry_equiv_pos_as_xyz
'x, y, z'
'-x, -y, -z'

loop_
_atom_site_label
_atom_site_type_symbol
_atom_site_fract_x
_atom_site_fract_y
_atom_site_fract_z
_atom_site_U_iso_or_equiv
_atom_site_adp_type
_atom_site_occupancy
_atom_site_symmetry_multiplicity
_atom_site_calc_flag
_atom_site_refinement_flags
C1 C 0.8596(3) 0.5758(2) 0.5490(2) 0.0325(6) Uani 1 1 d .
C2 C 0.9788(3) 0.6130(2) 0.6402(2) 0.0339(6) Uani 1 1 d .
C3 C 1.0118(4) 0.5357(3) 0.7150(2) 0.0404(7) Uani 1 1 d .
H3 H 0.9589 0.4572 0.7029 0.048 Uiso 1 1 calc R
C4 C 1.1187(4) 0.5741(3) 0.8034(2) 0.0458(8) Uani 1 1 d .
H4 H 1.1474 0.5206 0.8499 0.055 Uiso 1 1 calc R
C5 C 1.1881(4) 0.6922(3) 0.8278(2) 0.0452(8) Uani 1 1 d .
C6 C 1.2855(4) 0.7325(4) 0.9249(3) 0.0578(9) Uani 1 1 d .
H6 H 1.3142 0.6786 0.9710 0.069 Uiso 1 1 calc R
C7 C 1.3385(5) 0.8472(4) 0.9528(3) 0.0679(11) Uani 1 1 d .
H7 H 1.4053 0.8732 1.0176 0.081 Uiso 1 1 calc R
C8 C 1.2941(5) 0.9265(3) 0.8857(3) 0.0620(10) Uani 1 1 d .
H8 H 1.3264 1.0067 0.9065 0.074 Uiso 1 1 calc R
C9 C 1.2047(4) 0.8903(3) 0.7905(3) 0.0486(8) Uani 1 1 d .
H9 H 1.1754 0.9461 0.7466 0.058 Uiso 1 1 calc R
C10 C 1.1546(3) 0.7717(3) 0.7556(2) 0.0406(7) Uani 1 1 d .
C11 C 1.0629(3) 0.7281(2) 0.6555(2) 0.0351(6) Uani 1 1 d .
C12 C 1.0622(3) 0.7934(2) 0.5660(2) 0.0340(6) Uani 1 1 d .
C13 C 1.1916(3) 0.8886(2) 0.5608(2) 0.0374(7) Uani 1 1 d .
H13 H 1.2752 0.9154 0.6189 0.045 Uiso 1 1 calc R
C14 C 1.1979(3) 0.9418(2) 0.4741(2) 0.0380(7) Uani 1 1 d .
C15 C 1.0817(3) 0.9030(2) 0.3864(2) 0.0355(6) Uani 1 1 d .
C16 C 0.9595(3) 0.8087(2) 0.3861(2) 0.0341(6) Uani 1 1 d .
H16 H 0.8838 0.7802 0.3248 0.041 Uiso 1 1 calc R
C17 C 0.9440(3) 0.7529(2) 0.4758(2) 0.0322(6) Uani 1 1 d .
C18 C 0.8239(3) 0.6474(2) 0.4740(2) 0.0304(6) Uani 1 1 d .
C19 C 0.6838(3) 0.5926(2) 0.3971(2) 0.0306(6) Uani 1 1 d .
C20 C 0.5741(3) 0.6414(2) 0.3234(2) 0.0300(6) Uani 1 1 d .
C21 C 0.5673(3) 0.7605(2) 0.3330(2) 0.0346(6) Uani 1 1 d .
H21 H 0.6488 0.8113 0.3813 0.041 Uiso 1 1 calc R
C22 C 0.4449(4) 0.8032(2) 0.2737(2) 0.0375(7) Uani 1 1 d .
C23 C 0.3216(3) 0.7299(3) 0.2052(2) 0.0370(7) Uani 1 1 d .
C24 C 0.3250(4) 0.6146(2) 0.1929(2) 0.0363(6) Uani 1 1 d .
H24 H 0.2406 0.5660 0.1447 0.044 Uiso 1 1 calc R
C25 C 0.4519(3) 0.5663(2) 0.2507(2) 0.0323(6) Uani 1 1 d .
C26 C 0.4397(3) 0.4415(2) 0.2497(2) 0.0342(6) Uani 1 1 d .
C27 C 0.5135(3) 0.3997(2) 0.3383(2) 0.0337(6) Uani 1 1 d .
C28 C 0.6342(3) 0.4778(2) 0.4109(2) 0.0313(6) Uani 1 1 d .
C29 C 0.4706(4) 0.2811(2) 0.3534(2) 0.0386(7) Uani 1 1 d .
H29 H 0.5175 0.2540 0.4147 0.046 Uiso 1 1 calc R
C30 C 0.3640(4) 0.2069(3) 0.2815(3) 0.0449(8) Uani 1 1 d .
H30 H 0.3288 0.1298 0.2955 0.054 Uiso 1 1 calc R
C31 C 0.3035(4) 0.2422(3) 0.1851(3) 0.0431(7) Uani 1 1 d .
C32 C 0.3467(4) 0.3598(2) 0.1662(2) 0.0393(7) Uani 1 1 d .
C33 C 0.3068(4) 0.3871(3) 0.0651(3) 0.0497(8) Uani 1 1 d .
H33 H 0.3437 0.4629 0.0485 0.060 Uiso 1 1 calc R
C34 C 0.2148(5) 0.3053(3) -0.0101(3) 0.0633(10) Uani 1 1 d .
H34 H 0.1885 0.3258 -0.0776 0.076 Uiso 1 1 calc R
C35 C 0.1595(5) 0.1929(3) 0.0112(3) 0.0660(11) Uani 1 1 d .
H35 H 0.0908 0.1385 -0.0404 0.079 Uiso 1 1 calc R
C36 C 0.2052(4) 0.1618(3) 0.1067(3) 0.0559(9) Uani 1 1 d .
H36 H 0.1703 0.0847 0.1206 0.067 Uiso 1 1 calc R
F1 F 1.3224(2) 1.03352(14) 0.47007(14) 0.0482(5) Uani 1 1 d .
F2 F 1.0941(2) 0.95742(14) 0.30093(13) 0.0451(4) Uani 1 1 d .
F3 F 0.4373(2) 0.91654(14) 0.28378(15) 0.0525(5) Uani 1 1 d .
F4 F 0.1920(2) 0.77335(15) 0.15461(14) 0.0510(5) Uani 1 1 d .
S1 S 0.73964(8) 0.43903(6) 0.52206(5) 0.0336(2) Uani 1 1 d .

loop_
_atom_site_aniso_label
_atom_site_aniso_U_11
_atom_site_aniso_U_22
_atom_site_aniso_U_33
_atom_site_aniso_U_23
_atom_site_aniso_U_13
_atom_site_aniso_U_12
C1 0.0280(14) 0.0354(15) 0.0361(16) 0.0013(12) 0.0102(12) 0.0084(11)
C2 0.0286(14) 0.0429(16) 0.0328(15) 0.0037(12) 0.0090(11) 0.0106(12)
C3 0.0384(16) 0.0454(17) 0.0401(17) 0.0075(14) 0.0134(13) 0.0078(13)
C4 0.0423(17) 0.062(2) 0.0360(17) 0.0121(15) 0.0085(14) 0.0116(15)
C5 0.0360(16) 0.063(2) 0.0361(17) 0.0014(15) 0.0062(13) 0.0067(14)
C6 0.0470(19) 0.084(3) 0.0394(19) 0.0075(18) 0.0026(15) 0.0032(18)
C7 0.057(2) 0.095(3) 0.042(2) -0.006(2) -0.0007(17) -0.005(2)
C8 0.055(2) 0.070(2) 0.051(2) -0.0171(19) 0.0046(17) -0.0022(18)
C9 0.0436(17) 0.054(2) 0.0449(19) -0.0097(15) 0.0035(14) 0.0069(14)
C10 0.0303(15) 0.0544(19) 0.0377(17) -0.0016(14) 0.0084(12) 0.0094(13)
C11 0.0306(14) 0.0391(16) 0.0366(16) -0.0016(13) 0.0063(12) 0.0099(12)
C12 0.0299(14) 0.0324(15) 0.0400(16) -0.0017(12) 0.0051(12) 0.0085(11)
C13 0.0319(14) 0.0325(15) 0.0455(18) -0.0052(13) 0.0017(12) 0.0065(12)
C14 0.0304(14) 0.0285(14) 0.0530(19) -0.0024(13) 0.0064(13) 0.0018(11)
C15 0.0337(15) 0.0324(15) 0.0424(17) 0.0070(13) 0.0068(13) 0.0082(12)
C16 0.0267(13) 0.0343(15) 0.0410(16) 0.0007(12) 0.0035(12) 0.0062(11)
C17 0.0271(13) 0.0304(14) 0.0399(16) -0.0004(12) 0.0072(11) 0.0078(11)
C18 0.0265(13) 0.0303(14) 0.0356(15) 0.0021(12) 0.0078(11) 0.0063(11)
C19 0.0272(13) 0.0309(14) 0.0346(15) 0.0020(12) 0.0084(11) 0.0046(11)
C20 0.0256(13) 0.0296(14) 0.0353(15) 0.0023(11) 0.0086(11) 0.0030(10)
C21 0.0294(14) 0.0335(15) 0.0409(16) 0.0019(12) 0.0082(12) 0.0042(11)
C22 0.0373(15) 0.0292(15) 0.0480(18) 0.0038(13) 0.0092(13) 0.0093(12)
C23 0.0338(15) 0.0422(17) 0.0377(16) 0.0079(13) 0.0047(12) 0.0130(12)
C24 0.0358(15) 0.0382(16) 0.0338(16) 0.0001(12) 0.0055(12) 0.0043(12)
C25 0.0302(14) 0.0326(14) 0.0352(15) 0.0024(12) 0.0102(12) 0.0048(11)
C26 0.0295(14) 0.0336(15) 0.0392(16) 0.0008(12) 0.0086(12) 0.0037(11)
C27 0.0296(14) 0.0310(15) 0.0415(16) 0.0010(12) 0.0118(12) 0.0045(11)
C28 0.0274(13) 0.0311(14) 0.0366(15) 0.0028(12) 0.0100(11) 0.0047(11)
C29 0.0362(15) 0.0311(15) 0.0495(18) 0.0044(13) 0.0120(13) 0.0038(12)
C30 0.0399(16) 0.0311(16) 0.063(2) 0.0024(15) 0.0136(15) 0.0006(13)
C31 0.0348(15) 0.0361(16) 0.056(2) -0.0050(14) 0.0072(14) 0.0034(12)
C32 0.0324(15) 0.0369(16) 0.0471(18) -0.0048(13) 0.0078(13) 0.0043(12)
C33 0.056(2) 0.0459(19) 0.0449(19) -0.0055(15) 0.0014(15) 0.0115(15)
C34 0.075(3) 0.060(2) 0.050(2) -0.0125(18) -0.0067(18) 0.0182(19)
C35 0.064(2) 0.051(2) 0.073(3) -0.0199(19) -0.014(2) 0.0109(18)
C36 0.0459(19) 0.0380(18) 0.077(3) -0.0138(17) -0.0015(18) 0.0029(14)
F1 0.0409(9) 0.0352(9) 0.0625(12) 0.0010(8) 0.0050(8) -0.0084(7)
F2 0.0404(9) 0.0424(10) 0.0523(11) 0.0131(8) 0.0084(8) 0.0006(7)
F3 0.0502(10) 0.0336(9) 0.0732(13) 0.0017(9) -0.0009(9) 0.0145(8)
F4 0.0497(10) 0.0519(11) 0.0514(11) 0.0020(9) -0.0073(8) 0.0219(8)
S1 0.0320(4) 0.0325(4) 0.0382(4) 0.0055(3) 0.0096(3) 0.0061(3)

loop_
_atom_type_symbol
_atom_type_description
_atom_type_scat_dispersion_real
_atom_type_scat_dispersion_imag
_atom_type_scat_source
C C 0.0033 0.0016 'International Tables Vol C Tables 4.2.6.8 and 6.1.1.4'
H H 0.0000 0.0000 'International Tables Vol C Tables 4.2.6.8 and 6.1.1.4'
F F 0.0171 0.0103 'International Tables Vol C Tables 4.2.6.8 and 6.1.1.4'
S S 0.1246 0.1234 'International Tables Vol C Tables 4.2.6.8 and 6.1.1.4'

loop_
_geom_angle_atom_site_label_1
_geom_angle_atom_site_label_2
_geom_angle_atom_site_label_3
_geom_angle
C18 C1 C2 123.2(2)
C18 C1 S1 112.7(2)
C2 C1 S1 124.1(2)
C11 C2 C3 120.2(3)
C11 C2 C1 118.7(3)
C3 C2 C1 121.1(3)
C4 C3 C2 120.2(3)
C4 C3 H3 119.9
C2 C3 H3 119.9
C3 C4 C5 121.3(3)
C3 C4 H4 119.4
C5 C4 H4 119.4
C4 C5 C10 119.6(3)
C4 C5 C6 120.5(3)
C10 C5 C6 119.9(3)
C7 C6 C5 120.9(4)
C7 C6 H6 119.6
C5 C6 H6 119.6
C6 C7 C8 119.6(3)
C6 C7 H7 120.2
C8 C7 H7 120.2
C9 C8 C7 120.8(4)
C9 C8 H8 119.6
C7 C8 H8 119.6
C8 C9 C10 121.7(3)
C8 C9 H9 119.1
C10 C9 H9 119.1
C9 C10 C5 116.7(3)
C9 C10 C11 124.4(3)
C5 C10 C11 118.8(3)
C2 C11 C10 118.5(3)
C2 C11 C12 117.4(2)
C10 C11 C12 124.0(3)
C13 C12 C17 117.7(3)
C13 C12 C11 121.5(3)
C17 C12 C11 120.2(2)
C14 C13 C12 120.9(3)
C14 C13 H13 119.6
C12 C13 H13 119.6
C13 C14 F1 120.4(3)
C13 C14 C15 121.4(3)
F1 C14 C15 118.2(3)
F2 C15 C16 120.5(3)
F2 C15 C14 119.5(2)
C16 C15 C14 120.0(3)
C15 C16 C17 120.6(3)
C15 C16 H16 119.7
C17 C16 H16 119.7
C16 C17 C12 119.3(2)
C16 C17 C18 121.0(2)
C12 C17 C18 119.3(3)
C1 C18 C17 116.9(2)
C1 C18 C19 111.7(2)
C17 C18 C19 130.6(2)
C28 C19 C18 111.5(2)
C28 C19 C20 116.9(2)
C18 C19 C20 130.6(2)
C21 C20 C25 119.3(2)
C21 C20 C19 120.8(2)
C25 C20 C19 119.0(2)
C22 C21 C20 120.5(3)
C22 C21 H21 119.7
C20 C21 H21 119.7
F3 C22 C21 120.5(3)
F3 C22 C23 119.0(2)
C21 C22 C23 120.5(3)
F4 C23 C24 120.2(3)
F4 C23 C22 119.1(2)
C24 C23 C22 120.7(3)
C23 C24 C25 121.1(3)
C23 C24 H24 119.5
C25 C24 H24 119.5
C24 C25 C20 117.8(2)
C24 C25 C26 120.9(2)
C20 C25 C26 120.4(2)
C27 C26 C32 118.8(3)
C27 C26 C25 117.2(2)
C32 C26 C25 123.8(3)
C26 C27 C29 120.1(3)
C26 C27 C28 118.6(2)
C29 C27 C28 121.3(3)
C19 C28 C27 123.0(3)
C19 C28 S1 112.8(2)
C27 C28 S1 124.2(2)
C30 C29 C27 120.7(3)
C30 C29 H29 119.7
C27 C29 H29 119.7
C29 C30 C31 121.1(3)
C29 C30 H30 119.4
C31 C30 H30 119.4
C30 C31 C36 120.9(3)
C30 C31 C32 119.6(3)
C36 C31 C32 119.5(3)
C33 C32 C31 117.5(3)
C33 C32 C26 124.0(3)
C31 C32 C26 118.3(3)
C34 C33 C32 120.8(3)
C34 C33 H33 119.6
C32 C33 H33 119.6
C33 C34 C35 121.2(4)
C33 C34 H34 119.4
C35 C34 H34 119.4
C36 C35 C34 119.3(3)
C36 C35 H35 120.3
C34 C35 H35 120.3
C35 C36 C31 121.2(3)
C35 C36 H36 119.4
C31 C36 H36 119.4
C28 S1 C1 90.99(13)

loop_
_geom_bond_atom_site_label_1
_geom_bond_atom_site_label_2
_geom_bond_distance
C1 C18 1.385(4)
C1 C2 1.431(4)
C1 S1 1.730(3)
C2 C11 1.406(4)
C2 C3 1.427(4)
C3 C4 1.357(4)
C3 H3 0.9500
C4 C5 1.414(5)
C4 H4 0.9500
C5 C10 1.423(4)
C5 C6 1.418(4)
C6 C7 1.361(5)
C6 H6 0.9500
C7 C8 1.397(6)
C7 H7 0.9500
C8 C9 1.365(5)
C8 H8 0.9500
C9 C10 1.417(4)
C9 H9 0.9500
C10 C11 1.441(4)
C11 C12 1.463(4)
C12 C13 1.415(4)
C12 C17 1.423(4)
C13 C14 1.352(4)
C13 H13 0.9500
C14 F1 1.360(3)
C14 C15 1.388(4)
C15 F2 1.349(3)
C15 C16 1.361(4)
C16 C17 1.411(4)
C16 H16 0.9500
C17 C18 1.446(4)
C18 C19 1.445(4)
C19 C28 1.385(4)
C19 C20 1.444(4)
C20 C21 1.413(4)
C20 C25 1.420(4)
C21 C22 1.360(4)
C21 H21 0.9500
C22 F3 1.346(3)
C22 C23 1.386(4)
C23 F4 1.353(3)
C23 C24 1.363(4)
C24 C25 1.413(4)
C24 H24 0.9500
C25 C26 1.460(4)
C26 C27 1.405(4)
C26 C32 1.448(4)
C27 C29 1.426(4)
C27 C28 1.431(4)
C28 S1 1.731(3)
C29 C30 1.351(4)
C29 H29 0.9500
C30 C31 1.422(5)
C30 H30 0.9500
C31 C36 1.413(4)
C31 C32 1.428(4)
C32 C33 1.409(4)
C33 C34 1.378(5)
C33 H33 0.9500
C34 C35 1.395(5)
C34 H34 0.9500
C35 C36 1.364(5)
C35 H35 0.9500
C36 H36 0.9500
